data_4119506
loop_
_publ_author_name
'Jordan M. Hoyt'
'Kevin T. Sylvester'
'Scott P. Semproni'
'Paul J. Chirik'

_publ_section_title
;
 Synthesis and Electronic Structure of Bis(imino)pyridine Iron
 Metallacyclic Intermediates in Iron-Catalyzed Cyclization Reactions
;
_journal_name_full 'Journal of the American Chemical Society'
_journal_page_first 4862
_journal_page_last 4877
_journal_paper_doi 10.1021/ja400895j
_journal_volume 135
_journal_year 2013
_chemical_formula_sum 'C56 H74 Fe N4 O3 S'
_chemical_formula_weight 939.10
_chemical_name_systematic
;
 ?
;
_space_group_IT_number 2
_symmetry_cell_setting triclinic
_symmetry_space_group_name_Hall '-P 1'
_symmetry_space_group_name_H-M 'P -1'
_atom_sites_solution_hydrogens geom
_atom_sites_solution_primary direct
_atom_sites_solution_secondary difmap
_audit_creation_method SHELXL-97
_cell_angle_alpha 72.891(5)
_cell_angle_beta 71.995(5)
_cell_angle_gamma 63.857(5)
_cell_formula_units_Z 2
_cell_length_a 14.114(5)
_cell_length_b 14.556(5)
_cell_length_c 14.624(5)
_cell_measurement_reflns_used 3478
_cell_measurement_temperature 100(2)
_cell_measurement_theta_max 66.07
_cell_measurement_theta_min 3.44
_cell_volume 2520.7(15)
_computing_cell_refinement 'Bruker SAINT'
_computing_data_collection 'Bruker APEX2'
_computing_data_reduction 'Bruker SAINT'
_computing_molecular_graphics 'ORTEP3 (Farraguia, 1994)'
_computing_structure_refinement 'SHELXL-97 (Sheldrick, 2008)'
_computing_structure_solution 'SIR92 (Giacavazzo, 1993)'
_diffrn_ambient_temperature 100(2)
_diffrn_measured_fraction_theta_full 'ACTA 50'
_diffrn_measured_fraction_theta_max 0.868
_diffrn_measurement_device_type 'Bruker APEX II CCD'
_diffrn_measurement_method 'phi and omega scans'
_diffrn_radiation_monochromator graphite
_diffrn_radiation_source 'fine-focus sealed tube'
_diffrn_radiation_type CuK\a
_diffrn_radiation_wavelength 1.54184
_diffrn_reflns_av_R_equivalents 0.0000
_diffrn_reflns_av_sigmaI/netI 0.0853
_diffrn_reflns_limit_h_max 16
_diffrn_reflns_limit_h_min -15
_diffrn_reflns_limit_k_max 17
_diffrn_reflns_limit_k_min -16
_diffrn_reflns_limit_l_max 16
_diffrn_reflns_limit_l_min 0
_diffrn_reflns_number 9060
_diffrn_reflns_theta_full 'ACTA 50'
_diffrn_reflns_theta_max 66.53
_diffrn_reflns_theta_min 3.23
_exptl_absorpt_coefficient_mu 3.147
_exptl_absorpt_correction_T_max 0.752785
_exptl_absorpt_correction_T_min 0.484848
_exptl_absorpt_correction_type multi-scan
_exptl_absorpt_process_details 'TWINABS (Bruker AXS)'
_exptl_crystal_colour blue
_exptl_crystal_density_diffrn 1.237
_exptl_crystal_description block
_exptl_crystal_F_000 1008
_exptl_crystal_size_max 0.106
_exptl_crystal_size_mid 0.088
_exptl_crystal_size_min 0.070
_refine_diff_density_max 1.378
_refine_diff_density_min -0.976
_refine_diff_density_rms 0.131
_refine_ls_extinction_method none
_refine_ls_goodness_of_fit_ref 1.090
_refine_ls_hydrogen_treatment constr
_refine_ls_matrix_type full
_refine_ls_number_parameters 599
_refine_ls_number_reflns 9060
_refine_ls_number_restraints 0
_refine_ls_restrained_S_all 1.090
_refine_ls_R_factor_all 0.1022
_refine_ls_R_factor_gt 0.0910
_refine_ls_shift/su_max 0.000
_refine_ls_shift/su_mean 0.000
_refine_ls_structure_factor_coef Fsqd
_refine_ls_weighting_details 'calc w=1/[\s^2^(Fo^2^)+(0.1806P)^2^+1.5241P] where P=(Fo^2^+2Fc^2^)/3'
_refine_ls_weighting_scheme calc
_refine_ls_wR_factor_gt 0.2537
_refine_ls_wR_factor_ref 0.2731
_reflns_number_gt 7613
_reflns_number_total 9060
_reflns_threshold_expression >2\s(I)
_cod_data_source_file ja400895j_si_001_2.cif
_cod_data_source_block jmh10
_cod_database_code 4119506

loop_
_symmetry_equiv_pos_as_xyz
'x, y, z'
'-x, -y, -z'

loop_
_atom_site_label
_atom_site_type_symbol
_atom_site_fract_x
_atom_site_fract_y
_atom_site_fract_z
_atom_site_U_iso_or_equiv
_atom_site_adp_type
_atom_site_occupancy
_atom_site_symmetry_multiplicity
_atom_site_calc_flag
_atom_site_refinement_flags
C1 C 0.1359(3) 0.4331(3) 0.4640(3) 0.0348(10) Uani 1 1 d .
H1A H 0.1187 0.3850 0.5243 0.042 Uiso 1 1 calc R
H1B H 0.0727 0.4678 0.4326 0.042 Uiso 1 1 calc R
C2 C 0.2324(3) 0.3721(3) 0.3954(3) 0.0306(9) Uani 1 1 d .
C3 C 0.3351(3) 0.3640(3) 0.3997(3) 0.0280(9) Uani 1 1 d .
C4 C 0.3560(3) 0.4001(3) 0.4665(3) 0.0305(9) Uani 1 1 d .
C5 C 0.4631(3) 0.3719(3) 0.4709(3) 0.0314(9) Uani 1 1 d .
H5 H 0.4790 0.3984 0.5139 0.038 Uiso 1 1 calc R
C6 C 0.5470(3) 0.3042(3) 0.4115(3) 0.0302(9) Uani 1 1 d .
C7 C 0.5206(3) 0.2720(3) 0.3458(3) 0.0275(9) Uani 1 1 d .
C8 C 0.5922(3) 0.1918(3) 0.2913(3) 0.0286(9) Uani 1 1 d .
C9 C 0.7097(3) 0.1433(3) 0.2981(3) 0.0332(9) Uani 1 1 d .
H9A H 0.7555 0.1241 0.2346 0.040 Uiso 1 1 calc R
H9B H 0.7227 0.0790 0.3486 0.040 Uiso 1 1 calc R
C10 C 0.7401(3) 0.2193(3) 0.3244(3) 0.0351(10) Uani 1 1 d .
H10A H 0.7377 0.2783 0.2689 0.042 Uiso 1 1 calc R
H10B H 0.8150 0.1837 0.3347 0.042 Uiso 1 1 calc R
C11 C 0.6642(3) 0.2620(3) 0.4175(3) 0.0356(10) Uani 1 1 d .
H11A H 0.6771 0.2055 0.4755 0.043 Uiso 1 1 calc R
H11B H 0.6808 0.3180 0.4258 0.043 Uiso 1 1 calc R
C12 C 0.2593(3) 0.4660(3) 0.5333(3) 0.0350(10) Uani 1 1 d .
H12A H 0.2751 0.5222 0.5426 0.042 Uiso 1 1 calc R
H12B H 0.2464 0.4222 0.5982 0.042 Uiso 1 1 calc R
C13 C 0.1572(3) 0.5145(3) 0.4906(3) 0.0356(10) Uani 1 1 d .
H13A H 0.0944 0.5501 0.5391 0.043 Uiso 1 1 calc R
H13B H 0.1656 0.5673 0.4314 0.043 Uiso 1 1 calc R
C14 C 0.1320(3) 0.3231(3) 0.3293(3) 0.0296(9) Uani 1 1 d .
C15 C 0.0681(3) 0.4081(3) 0.2687(3) 0.0307(9) Uani 1 1 d .
C16 C -0.0313(3) 0.4105(4) 0.2658(3) 0.0353(10) Uani 1 1 d .
H16 H -0.0748 0.4671 0.2251 0.042 Uiso 1 1 calc R
C17 C -0.0672(3) 0.3337(4) 0.3199(3) 0.0357(10) Uani 1 1 d .
H17 H -0.1352 0.3376 0.3168 0.043 Uiso 1 1 calc R
C18 C -0.0043(3) 0.2494(4) 0.3797(3) 0.0360(10) Uani 1 1 d .
H18 H -0.0297 0.1961 0.4170 0.043 Uiso 1 1 calc R
C19 C 0.0957(3) 0.2428(3) 0.3853(3) 0.0311(9) Uani 1 1 d .
C20 C 0.1031(3) 0.4959(4) 0.2046(3) 0.0379(10) Uani 1 1 d .
H20 H 0.1797 0.4770 0.2069 0.046 Uiso 1 1 calc R
C21 C 0.0973(4) 0.5108(4) 0.0983(4) 0.0477(12) Uani 1 1 d .
H21A H 0.1378 0.4441 0.0758 0.072 Uiso 1 1 calc R
H21B H 0.1285 0.5615 0.0572 0.072 Uiso 1 1 calc R
H21C H 0.0217 0.5365 0.0936 0.072 Uiso 1 1 calc R
C22 C 0.0334(4) 0.5991(4) 0.2415(4) 0.0525(13) Uani 1 1 d .
H22A H 0.0592 0.6534 0.2000 0.079 Uiso 1 1 calc R
H22B H 0.0385 0.5903 0.3091 0.079 Uiso 1 1 calc R
H22C H -0.0419 0.6194 0.2390 0.079 Uiso 1 1 calc R
C23 C 0.1589(3) 0.1521(3) 0.4554(3) 0.0361(10) Uani 1 1 d .
H23 H 0.2323 0.1529 0.4431 0.043 Uiso 1 1 calc R
C24 C 0.1723(4) 0.0472(4) 0.4408(4) 0.0467(12) Uani 1 1 d .
H24A H 0.1022 0.0407 0.4620 0.070 Uiso 1 1 calc R
H24B H 0.2228 -0.0090 0.4795 0.070 Uiso 1 1 calc R
H24C H 0.2006 0.0424 0.3714 0.070 Uiso 1 1 calc R
C25 C 0.1032(4) 0.1643(4) 0.5616(3) 0.0425(11) Uani 1 1 d .
H25A H 0.0911 0.2332 0.5702 0.064 Uiso 1 1 calc R
H25B H 0.1491 0.1104 0.6055 0.064 Uiso 1 1 calc R
H25C H 0.0338 0.1572 0.5770 0.064 Uiso 1 1 calc R
C26 C 0.6123(3) 0.0730(3) 0.1997(3) 0.0311(9) Uani 1 1 d .
C27 C 0.6281(3) -0.0267(3) 0.2567(3) 0.0332(9) Uani 1 1 d .
C28 C 0.6937(4) -0.1121(4) 0.2124(4) 0.0415(11) Uani 1 1 d .
H28 H 0.7067 -0.1804 0.2500 0.050 Uiso 1 1 calc R
C29 C 0.7408(4) -0.0990(4) 0.1130(4) 0.0454(12) Uani 1 1 d .
H29 H 0.7848 -0.1583 0.0831 0.054 Uiso 1 1 calc R
C30 C 0.7241(4) -0.0011(4) 0.0582(4) 0.0436(11) Uani 1 1 d .
H30 H 0.7572 0.0063 -0.0094 0.052 Uiso 1 1 calc R
C31 C 0.6598(3) 0.0880(4) 0.0990(3) 0.0363(10) Uani 1 1 d .
C32 C 0.5750(3) -0.0402(3) 0.3662(3) 0.0360(10) Uani 1 1 d .
H32 H 0.5807 0.0118 0.3942 0.043 Uiso 1 1 calc R
C33 C 0.6288(4) -0.1481(4) 0.4243(4) 0.0447(11) Uani 1 1 d .
H33A H 0.6193 -0.2001 0.4019 0.067 Uiso 1 1 calc R
H33B H 0.5957 -0.1494 0.4941 0.067 Uiso 1 1 calc R
H33C H 0.7060 -0.1642 0.4143 0.067 Uiso 1 1 calc R
C34 C 0.4551(4) -0.0170(4) 0.3807(3) 0.0416(11) Uani 1 1 d .
H34A H 0.4193 0.0535 0.3460 0.062 Uiso 1 1 calc R
H34B H 0.4220 -0.0221 0.4506 0.062 Uiso 1 1 calc R
H34C H 0.4473 -0.0675 0.3547 0.062 Uiso 1 1 calc R
C35 C 0.6456(4) 0.1953(4) 0.0380(3) 0.0406(11) Uani 1 1 d .
H35 H 0.5793 0.2466 0.0724 0.049 Uiso 1 1 calc R
C36 C 0.6282(4) 0.2051(5) -0.0628(4) 0.0570(14) Uani 1 1 d .
H36A H 0.6943 0.1599 -0.1004 0.085 Uiso 1 1 calc R
H36B H 0.6106 0.2775 -0.0972 0.085 Uiso 1 1 calc R
H36C H 0.5687 0.1843 -0.0556 0.085 Uiso 1 1 calc R
C37 C 0.7401(5) 0.2244(5) 0.0280(5) 0.0631(16) Uani 1 1 d .
H37A H 0.8074 0.1714 0.0006 0.095 Uiso 1 1 calc R
H37B H 0.7435 0.2285 0.0926 0.095 Uiso 1 1 calc R
H37C H 0.7301 0.2921 -0.0155 0.095 Uiso 1 1 calc R
C42 C 0.4113(4) 0.4706(4) 0.1388(3) 0.0433(11) Uani 1 1 d .
H38A H 0.4830 0.4451 0.1532 0.065 Uiso 1 1 calc R
H38B H 0.3567 0.5080 0.1899 0.065 Uiso 1 1 calc R
H38C H 0.4090 0.5178 0.0753 0.065 Uiso 1 1 calc R
C38 C 0.3888(3) 0.3808(3) 0.1360(3) 0.0353(10) Uani 1 1 d .
C39 C 0.3653(3) 0.3682(3) 0.0584(3) 0.0327(10) Uani 1 1 d .
C45 C 0.3591(3) 0.4335(3) -0.0424(3) 0.0341(10) Uani 1 1 d .
H41A H 0.3125 0.5075 -0.0393 0.041 Uiso 1 1 calc R
H41B H 0.4316 0.4285 -0.0819 0.041 Uiso 1 1 calc R
C44 C 0.3190(4) 0.2797(3) -0.0265(3) 0.0357(10) Uani 1 1 d .
H42A H 0.3773 0.2249 -0.0618 0.043 Uiso 1 1 calc R
H42B H 0.2501 0.2706 -0.0131 0.043 Uiso 1 1 calc R
C40 C 0.3455(3) 0.2782(3) 0.0668(3) 0.0343(10) Uani 1 1 d .
C41 C 0.3510(3) 0.2088(3) 0.1527(3) 0.0324(9) Uani 1 1 d .
C43 C 0.3359(4) 0.1095(4) 0.1673(4) 0.0450(11) Uani 1 1 d .
H45A H 0.3184 0.1068 0.1086 0.067 Uiso 1 1 calc R
H45B H 0.2768 0.1065 0.2236 0.067 Uiso 1 1 calc R
H45C H 0.4026 0.0501 0.1794 0.067 Uiso 1 1 calc R
C46 C 0.4557(3) 0.3520(3) -0.2557(3) 0.0328(10) Uani 1 1 d .
C47 C 0.5009(3) 0.2479(3) -0.2596(3) 0.0347(10) Uani 1 1 d .
H47 H 0.4577 0.2077 -0.2378 0.042 Uiso 1 1 calc R
C48 C 0.6107(4) 0.2026(4) -0.2958(3) 0.0374(10) Uani 1 1 d .
H48 H 0.6428 0.1304 -0.2981 0.045 Uiso 1 1 calc R
C49 C 0.6744(3) 0.2598(4) -0.3285(3) 0.0369(10) Uani 1 1 d .
C50 C 0.6267(4) 0.3650(4) -0.3246(3) 0.0379(10) Uani 1 1 d .
H50 H 0.6697 0.4055 -0.3475 0.045 Uiso 1 1 calc R
C51 C 0.5179(3) 0.4116(4) -0.2882(3) 0.0357(10) Uani 1 1 d .
H51 H 0.4859 0.4836 -0.2854 0.043 Uiso 1 1 calc R
C52 C 0.7946(4) 0.2100(4) -0.3666(4) 0.0476(12) Uani 1 1 d .
H52A H 0.8150 0.2503 -0.4305 0.071 Uiso 1 1 calc R
H52B H 0.8136 0.1386 -0.3733 0.071 Uiso 1 1 calc R
H52C H 0.8332 0.2088 -0.3207 0.071 Uiso 1 1 calc R
C2S C 1.0169(4) -0.0153(4) 0.1856(4) 0.0512(13) Uani 1 1 d .
H2S1 H 0.9934 -0.0138 0.2565 0.061 Uiso 1 1 calc R
H2S2 H 1.0966 -0.0495 0.1700 0.061 Uiso 1 1 calc R
C3S C 1.0330(4) 0.1460(4) 0.1461(4) 0.0545(13) Uani 1 1 d .
H3S1 H 1.1125 0.1118 0.1267 0.065 Uiso 1 1 calc R
H3S2 H 1.0142 0.1507 0.2161 0.065 Uiso 1 1 calc R
C1S C 0.9687(5) -0.0754(5) 0.1609(5) 0.0620(15) Uani 1 1 d .
H1S1 H 0.8898 -0.0431 0.1792 0.093 Uiso 1 1 calc R
H1S2 H 0.9938 -0.1473 0.1969 0.093 Uiso 1 1 calc R
H1S3 H 0.9908 -0.0754 0.0904 0.093 Uiso 1 1 calc R
C4S C 0.9945(6) 0.2533(5) 0.0852(4) 0.0671(16) Uani 1 1 d .
H4S1 H 1.0076 0.2479 0.0168 0.101 Uiso 1 1 calc R
H4S2 H 1.0337 0.2924 0.0899 0.101 Uiso 1 1 calc R
H4S3 H 0.9170 0.2894 0.1093 0.101 Uiso 1 1 calc R
N1 N 0.2349(2) 0.3179(3) 0.3353(2) 0.0278(7) Uani 1 1 d .
N2 N 0.4169(3) 0.3053(3) 0.3355(2) 0.0278(7) Uani 1 1 d .
N3 N 0.5450(3) 0.1617(3) 0.2465(2) 0.0291(8) Uani 1 1 d .
N4 N 0.3102(3) 0.3852(3) -0.0825(3) 0.0330(8) Uani 1 1 d .
Fe1 Fe 0.38565(4) 0.26031(5) 0.24571(4) 0.0278(3) Uani 1 1 d .
S1 S 0.31674(8) 0.41124(8) -0.19956(7) 0.0311(3) Uani 1 1 d .
O1 O 0.2858(2) 0.5213(2) -0.2309(2) 0.0374(7) Uani 1 1 d .
O1S O 0.9840(3) 0.0868(3) 0.1320(3) 0.0511(9) Uani 1 1 d .
O2 O 0.2583(2) 0.3599(2) -0.2157(2) 0.0375(7) Uani 1 1 d .

loop_
_atom_site_aniso_label
_atom_site_aniso_U_11
_atom_site_aniso_U_22
_atom_site_aniso_U_33
_atom_site_aniso_U_23
_atom_site_aniso_U_13
_atom_site_aniso_U_12
C1 0.021(2) 0.042(3) 0.033(2) -0.0136(18) -0.0019(17) -0.0032(19)
C2 0.023(2) 0.028(2) 0.030(2) -0.0070(16) -0.0019(17) -0.0027(18)
C3 0.024(2) 0.029(2) 0.024(2) -0.0047(15) -0.0054(16) -0.0043(17)
C4 0.026(2) 0.029(2) 0.025(2) -0.0022(15) -0.0025(16) -0.0050(18)
C5 0.031(2) 0.032(2) 0.028(2) -0.0032(16) -0.0096(17) -0.0076(19)
C6 0.027(2) 0.031(2) 0.026(2) 0.0001(16) -0.0075(17) -0.0078(18)
C7 0.022(2) 0.028(2) 0.024(2) -0.0006(15) -0.0030(15) -0.0051(17)
C8 0.026(2) 0.030(2) 0.026(2) -0.0047(16) -0.0057(16) -0.0067(18)
C9 0.024(2) 0.032(2) 0.033(2) -0.0057(17) -0.0058(17) -0.0013(18)
C10 0.019(2) 0.039(3) 0.040(2) -0.0108(18) -0.0083(17) -0.0016(18)
C11 0.026(2) 0.037(3) 0.038(2) -0.0090(18) -0.0092(18) -0.0040(19)
C12 0.033(2) 0.037(3) 0.030(2) -0.0114(17) -0.0050(18) -0.007(2)
C13 0.021(2) 0.041(3) 0.035(2) -0.0137(18) -0.0030(17) -0.0008(19)
C14 0.019(2) 0.035(2) 0.028(2) -0.0105(17) -0.0008(16) -0.0040(18)
C15 0.023(2) 0.032(2) 0.027(2) -0.0091(16) -0.0011(16) -0.0018(18)
C16 0.021(2) 0.042(3) 0.033(2) -0.0100(18) -0.0034(17) -0.0024(19)
C17 0.021(2) 0.043(3) 0.039(3) -0.017(2) -0.0039(18) -0.005(2)
C18 0.027(2) 0.036(3) 0.041(3) -0.0139(18) -0.0001(18) -0.008(2)
C19 0.021(2) 0.035(2) 0.028(2) -0.0093(17) -0.0010(16) -0.0029(18)
C20 0.025(2) 0.040(3) 0.038(2) -0.0006(19) -0.0084(18) -0.006(2)
C21 0.034(3) 0.053(3) 0.037(3) 0.002(2) -0.009(2) -0.005(2)
C22 0.048(3) 0.041(3) 0.057(3) -0.004(2) -0.009(2) -0.012(2)
C23 0.023(2) 0.035(3) 0.038(2) 0.0007(18) -0.0053(17) -0.0055(19)
C24 0.039(3) 0.038(3) 0.049(3) -0.006(2) -0.007(2) -0.006(2)
C25 0.035(3) 0.043(3) 0.039(3) -0.0028(19) -0.011(2) -0.007(2)
C26 0.021(2) 0.034(2) 0.033(2) -0.0088(17) -0.0087(17) -0.0024(18)
C27 0.027(2) 0.033(2) 0.036(2) -0.0090(18) -0.0085(17) -0.0058(19)
C28 0.030(2) 0.038(3) 0.054(3) -0.010(2) -0.010(2) -0.008(2)
C29 0.038(3) 0.042(3) 0.051(3) -0.027(2) -0.001(2) -0.006(2)
C30 0.032(2) 0.050(3) 0.040(3) -0.017(2) -0.001(2) -0.006(2)
C31 0.023(2) 0.042(3) 0.033(2) -0.0120(18) -0.0023(17) -0.003(2)
C32 0.035(2) 0.035(3) 0.033(2) -0.0020(18) -0.0121(18) -0.009(2)
C33 0.039(3) 0.043(3) 0.046(3) 0.003(2) -0.019(2) -0.010(2)
C34 0.037(3) 0.045(3) 0.034(2) -0.0051(19) -0.0067(19) -0.010(2)
C35 0.028(2) 0.046(3) 0.030(2) -0.0075(19) -0.0029(18) -0.001(2)
C36 0.048(3) 0.068(4) 0.036(3) -0.007(2) -0.011(2) -0.006(3)
C37 0.063(4) 0.059(4) 0.057(4) 0.016(3) -0.024(3) -0.024(3)
C42 0.045(3) 0.048(3) 0.034(3) -0.002(2) -0.011(2) -0.016(2)
C38 0.020(2) 0.041(3) 0.034(2) -0.0087(18) -0.0014(17) -0.0031(19)
C39 0.021(2) 0.041(3) 0.025(2) -0.0065(17) -0.0031(16) -0.0030(19)
C45 0.030(2) 0.032(2) 0.034(2) -0.0048(17) -0.0055(18) -0.0080(19)
C44 0.032(2) 0.037(3) 0.028(2) -0.0051(17) -0.0024(17) -0.009(2)
C40 0.022(2) 0.040(3) 0.033(2) -0.0080(18) -0.0071(17) -0.0035(19)
C41 0.021(2) 0.041(3) 0.029(2) -0.0097(18) -0.0053(16) -0.0054(19)
C43 0.052(3) 0.050(3) 0.035(3) -0.002(2) -0.016(2) -0.019(2)
C46 0.024(2) 0.035(3) 0.027(2) -0.0053(17) -0.0067(17) -0.0008(19)
C47 0.032(2) 0.040(3) 0.028(2) -0.0109(17) -0.0054(17) -0.008(2)
C48 0.036(3) 0.037(3) 0.033(2) -0.0105(18) -0.0102(19) -0.003(2)
C49 0.030(2) 0.046(3) 0.025(2) -0.0072(18) -0.0072(17) -0.004(2)
C50 0.037(3) 0.038(3) 0.032(2) -0.0027(18) -0.0038(19) -0.013(2)
C51 0.032(2) 0.034(3) 0.033(2) -0.0047(18) -0.0074(18) -0.006(2)
C52 0.035(3) 0.049(3) 0.049(3) -0.010(2) -0.006(2) -0.009(2)
C2S 0.042(3) 0.047(3) 0.042(3) -0.003(2) -0.005(2) -0.004(2)
C3S 0.048(3) 0.057(4) 0.051(3) -0.021(2) -0.003(2) -0.012(3)
C1S 0.054(3) 0.051(4) 0.066(4) -0.017(3) 0.001(3) -0.012(3)
C4S 0.079(4) 0.064(4) 0.049(3) -0.012(3) -0.003(3) -0.025(3)
N1 0.0145(16) 0.0311(19) 0.0270(18) -0.0040(13) -0.0014(13) -0.0022(14)
N2 0.0219(17) 0.0307(19) 0.0226(17) -0.0028(13) -0.0073(13) -0.0026(15)
N3 0.0242(18) 0.0293(19) 0.0260(18) -0.0048(13) -0.0052(14) -0.0037(15)
N4 0.0288(19) 0.031(2) 0.0302(19) -0.0076(14) -0.0053(14) -0.0035(16)
Fe1 0.0189(4) 0.0326(5) 0.0248(4) -0.0073(3) -0.0043(3) -0.0025(3)
S1 0.0237(6) 0.0324(6) 0.0285(6) -0.0051(4) -0.0072(4) -0.0024(4)
O1 0.0307(16) 0.0367(18) 0.0360(17) -0.0029(12) -0.0143(13) -0.0029(13)
O1S 0.051(2) 0.046(2) 0.048(2) -0.0056(15) -0.0127(16) -0.0107(17)
O2 0.0297(16) 0.0365(17) 0.0391(17) -0.0068(13) -0.0089(13) -0.0054(14)

loop_
_atom_type_symbol
_atom_type_description
_atom_type_scat_dispersion_real
_atom_type_scat_dispersion_imag
_atom_type_scat_source
C C 0.0181 0.0091 'International Tables Vol C Tables 4.2.6.8 and 6.1.1.4'
H H 0.0000 0.0000 'International Tables Vol C Tables 4.2.6.8 and 6.1.1.4'
N N 0.0311 0.0180 'International Tables Vol C Tables 4.2.6.8 and 6.1.1.4'
Fe Fe -1.1336 3.1974 'International Tables Vol C Tables 4.2.6.8 and 6.1.1.4'
S S 0.3331 0.5567 'International Tables Vol C Tables 4.2.6.8 and 6.1.1.4'
O O 0.0492 0.0322 'International Tables Vol C Tables 4.2.6.8 and 6.1.1.4'

loop_
_geom_angle_atom_site_label_1
_geom_angle_atom_site_label_2
_geom_angle_atom_site_label_3
_geom_angle
C2 C1 C13 111.1(3)
N1 C2 C3 114.9(4)
N1 C2 C1 127.9(4)
C3 C2 C1 117.0(4)
N2 C3 C4 121.6(4)
N2 C3 C2 111.9(4)
C4 C3 C2 126.2(4)
C3 C4 C5 119.0(4)
C3 C4 C12 117.3(4)
C5 C4 C12 123.7(4)
C4 C5 C6 119.7(4)
C7 C6 C5 118.3(4)
C7 C6 C11 118.3(4)
C5 C6 C11 123.4(4)
N2 C7 C6 122.6(4)
N2 C7 C8 111.2(4)
C6 C7 C8 125.7(4)
N3 C8 C7 114.9(4)
N3 C8 C9 126.9(4)
C7 C8 C9 117.9(4)
C8 C9 C10 110.4(3)
C9 C10 C11 112.8(3)
C6 C11 C10 111.4(4)
C4 C12 C13 111.4(4)
C1 C13 C12 111.9(4)
C15 C14 C19 120.4(4)
C15 C14 N1 120.2(4)
C19 C14 N1 119.5(4)
C16 C15 C14 118.3(4)
C16 C15 C20 118.5(4)
C14 C15 C20 123.3(4)
C17 C16 C15 121.8(4)
C16 C17 C18 120.1(4)
C17 C18 C19 120.5(4)
C18 C19 C14 118.9(4)
C18 C19 C23 118.6(4)
C14 C19 C23 122.5(4)
C15 C20 C21 111.0(4)
C15 C20 C22 111.4(4)
C21 C20 C22 109.3(4)
C19 C23 C24 112.2(4)
C19 C23 C25 110.4(4)
C24 C23 C25 109.4(4)
C27 C26 C31 121.9(4)
C27 C26 N3 118.2(4)
C31 C26 N3 119.9(4)
C28 C27 C26 118.4(4)
C28 C27 C32 121.0(4)
C26 C27 C32 120.5(4)
C27 C28 C29 120.5(5)
C30 C29 C28 120.3(4)
C29 C30 C31 121.7(5)
C30 C31 C26 117.1(4)
C30 C31 C35 120.8(4)
C26 C31 C35 122.1(4)
C33 C32 C34 109.0(4)
C33 C32 C27 113.7(4)
C34 C32 C27 110.7(4)
C31 C35 C36 111.7(4)
C31 C35 C37 112.1(4)
C36 C35 C37 110.1(4)
C39 C38 C42 125.2(4)
C39 C38 Fe1 108.7(3)
C42 C38 Fe1 126.1(3)
C38 C39 C40 118.7(4)
C38 C39 C45 130.9(4)
C40 C39 C45 110.3(4)
N4 C45 C39 101.9(3)
N4 C44 C40 102.0(4)
C41 C40 C39 118.1(4)
C41 C40 C44 131.4(4)
C39 C40 C44 110.5(4)
C40 C41 C43 122.2(4)
C40 C41 Fe1 109.2(3)
C43 C41 Fe1 128.6(3)
C47 C46 C51 121.0(4)
C47 C46 S1 120.3(3)
C51 C46 S1 118.5(3)
C46 C47 C48 118.8(4)
C49 C48 C47 121.4(4)
C48 C49 C50 118.7(4)
C48 C49 C52 121.4(4)
C50 C49 C52 119.8(4)
C51 C50 C49 120.9(4)
C50 C51 C46 119.1(4)
O1S C2S C1S 109.7(5)
O1S C3S C4S 109.3(5)
C2 N1 C14 116.8(3)
C2 N1 Fe1 112.8(3)
C14 N1 Fe1 129.4(3)
C7 N2 C3 118.4(4)
C7 N2 Fe1 121.0(3)
C3 N2 Fe1 120.3(3)
C8 N3 C26 116.9(3)
C8 N3 Fe1 113.0(3)
C26 N3 Fe1 129.9(3)
C44 N4 C45 112.3(3)
C44 N4 S1 119.6(3)
C45 N4 S1 118.8(3)
N2 Fe1 C41 178.24(15)
N2 Fe1 C38 96.42(17)
C41 Fe1 C38 85.31(18)
N2 Fe1 N3 78.00(14)
C41 Fe1 N3 101.88(15)
C38 Fe1 N3 106.20(15)
N2 Fe1 N1 78.45(14)
C41 Fe1 N1 100.81(15)
C38 Fe1 N1 103.93(15)
N3 Fe1 N1 143.40(13)
O1 S1 O2 120.10(18)
O1 S1 N4 107.62(18)
O2 S1 N4 106.40(18)
O1 S1 C46 107.06(19)
O2 S1 C46 108.3(2)
N4 S1 C46 106.69(19)
C2S O1S C3S 112.9(4)

loop_
_geom_bond_atom_site_label_1
_geom_bond_atom_site_label_2
_geom_bond_distance
C1 C2 1.505(6)
C1 C13 1.517(6)
C2 N1 1.326(6)
C2 C3 1.423(6)
C3 N2 1.370(5)
C3 C4 1.391(6)
C4 C5 1.398(6)
C4 C12 1.520(6)
C5 C6 1.403(6)
C6 C7 1.385(6)
C6 C11 1.513(6)
C7 N2 1.367(5)
C7 C8 1.424(6)
C8 N3 1.326(5)
C8 C9 1.513(6)
C9 C10 1.526(6)
C10 C11 1.548(6)
C12 C13 1.538(6)
C14 C15 1.413(6)
C14 C19 1.415(6)
C14 N1 1.450(5)
C15 C16 1.401(6)
C15 C20 1.524(6)
C16 C17 1.365(6)
C17 C18 1.395(7)
C18 C19 1.399(6)
C19 C23 1.524(6)
C20 C21 1.529(7)
C20 C22 1.537(7)
C23 C24 1.525(7)
C23 C25 1.531(6)
C26 C27 1.403(6)
C26 C31 1.412(6)
C26 N3 1.441(5)
C27 C28 1.382(7)
C27 C32 1.539(6)
C28 C29 1.394(7)
C29 C30 1.370(7)
C30 C31 1.394(7)
C31 C35 1.514(7)
C32 C33 1.526(6)
C32 C34 1.530(6)
C35 C36 1.523(7)
C35 C37 1.524(7)
C42 C38 1.489(7)
C38 C39 1.357(6)
C38 Fe1 2.005(4)
C39 C40 1.419(6)
C39 C45 1.506(6)
C45 N4 1.494(6)
C44 N4 1.483(6)
C44 C40 1.515(6)
C40 C41 1.360(6)
C41 C43 1.498(7)
C41 Fe1 1.997(4)
C46 C47 1.372(6)
C46 C51 1.386(6)
C46 S1 1.787(4)
C47 C48 1.383(6)
C48 C49 1.374(6)
C49 C50 1.386(7)
C49 C52 1.511(6)
C50 C51 1.374(6)
C2S O1S 1.404(6)
C2S C1S 1.491(8)
C3S O1S 1.407(6)
C3S C4S 1.503(8)
N1 Fe1 2.073(3)
N2 Fe1 1.862(3)
N3 Fe1 2.069(3)
N4 S1 1.624(4)
S1 O1 1.428(3)
S1 O2 1.437(3)

loop_
_geom_torsion_atom_site_label_1
_geom_torsion_atom_site_label_2
_geom_torsion_atom_site_label_3
_geom_torsion_atom_site_label_4
_geom_torsion
C13 C1 C2 N1 -158.7(4)
C13 C1 C2 C3 26.6(5)
N1 C2 C3 N2 3.4(5)
C1 C2 C3 N2 178.8(3)
N1 C2 C3 C4 -170.0(4)
C1 C2 C3 C4 5.4(6)
N2 C3 C4 C5 -2.8(6)
C2 C3 C4 C5 170.1(4)
N2 C3 C4 C12 179.1(3)
C2 C3 C4 C12 -8.1(6)
C3 C4 C5 C6 -2.9(6)
C12 C4 C5 C6 175.1(4)
C4 C5 C6 C7 3.6(6)
C4 C5 C6 C11 -174.5(4)
C5 C6 C7 N2 1.3(6)
C11 C6 C7 N2 179.5(4)
C5 C6 C7 C8 -169.5(4)
C11 C6 C7 C8 8.7(6)
N2 C7 C8 N3 -3.2(5)
C6 C7 C8 N3 168.5(4)
N2 C7 C8 C9 -177.6(3)
C6 C7 C8 C9 -5.8(6)
N3 C8 C9 C10 161.1(4)
C7 C8 C9 C10 -25.4(5)
C8 C9 C10 C11 53.3(5)
C7 C6 C11 C10 19.8(5)
C5 C6 C11 C10 -162.1(4)
C9 C10 C11 C6 -51.0(5)
C3 C4 C12 C13 -21.1(5)
C5 C4 C12 C13 160.8(4)
C2 C1 C13 C12 -55.2(5)
C4 C12 C13 C1 52.6(5)
C19 C14 C15 C16 0.0(6)
N1 C14 C15 C16 -179.4(4)
C19 C14 C15 C20 -178.5(4)
N1 C14 C15 C20 2.1(6)
C14 C15 C16 C17 0.3(6)
C20 C15 C16 C17 178.9(4)
C15 C16 C17 C18 -0.4(7)
C16 C17 C18 C19 0.2(7)
C17 C18 C19 C14 0.1(6)
C17 C18 C19 C23 177.0(4)
C15 C14 C19 C18 -0.2(6)
N1 C14 C19 C18 179.2(4)
C15 C14 C19 C23 -177.0(4)
N1 C14 C19 C23 2.3(6)
C16 C15 C20 C21 -52.2(5)
C14 C15 C20 C21 126.3(4)
C16 C15 C20 C22 69.9(5)
C14 C15 C20 C22 -111.6(5)
C18 C19 C23 C24 52.1(5)
C14 C19 C23 C24 -131.1(4)
C18 C19 C23 C25 -70.2(5)
C14 C19 C23 C25 106.6(5)
C31 C26 C27 C28 1.0(6)
N3 C26 C27 C28 -179.2(4)
C31 C26 C27 C32 180.0(4)
N3 C26 C27 C32 -0.2(6)
C26 C27 C28 C29 -1.3(6)
C32 C27 C28 C29 179.7(4)
C27 C28 C29 C30 1.0(7)
C28 C29 C30 C31 -0.3(7)
C29 C30 C31 C26 -0.1(7)
C29 C30 C31 C35 177.8(4)
C27 C26 C31 C30 -0.3(6)
N3 C26 C31 C30 179.9(4)
C27 C26 C31 C35 -178.2(4)
N3 C26 C31 C35 2.0(6)
C28 C27 C32 C33 18.9(6)
C26 C27 C32 C33 -160.0(4)
C28 C27 C32 C34 -104.1(5)
C26 C27 C32 C34 76.9(5)
C30 C31 C35 C36 43.0(6)
C26 C31 C35 C36 -139.2(4)
C30 C31 C35 C37 -81.2(6)
C26 C31 C35 C37 96.6(5)
C42 C38 C39 C40 -179.9(4)
Fe1 C38 C39 C40 -0.8(5)
C42 C38 C39 C45 2.4(7)
Fe1 C38 C39 C45 -178.5(4)
C38 C39 C45 N4 -170.1(4)
C40 C39 C45 N4 12.1(4)
C38 C39 C40 C41 0.1(6)
C45 C39 C40 C41 178.2(4)
C38 C39 C40 C44 179.0(4)
C45 C39 C40 C44 -2.9(5)
N4 C44 C40 C41 170.9(4)
N4 C44 C40 C39 -7.8(4)
C39 C40 C41 C43 -177.5(4)
C44 C40 C41 C43 3.9(7)
C39 C40 C41 Fe1 0.7(5)
C44 C40 C41 Fe1 -177.9(4)
C51 C46 C47 C48 0.7(6)
S1 C46 C47 C48 -174.4(3)
C46 C47 C48 C49 -0.6(6)
C47 C48 C49 C50 0.1(6)
C47 C48 C49 C52 179.0(4)
C48 C49 C50 C51 0.5(6)
C52 C49 C50 C51 -178.5(4)
C49 C50 C51 C46 -0.4(7)
C47 C46 C51 C50 -0.1(6)
S1 C46 C51 C50 175.1(3)
C3 C2 N1 C14 179.4(3)
C1 C2 N1 C14 4.6(6)
C3 C2 N1 Fe1 -11.1(4)
C1 C2 N1 Fe1 174.1(3)
C15 C14 N1 C2 82.0(5)
C19 C14 N1 C2 -97.4(5)
C15 C14 N1 Fe1 -85.4(5)
C19 C14 N1 Fe1 95.2(4)
C6 C7 N2 C3 -6.8(5)
C8 C7 N2 C3 165.2(3)
C6 C7 N2 Fe1 179.7(3)
C8 C7 N2 Fe1 -8.3(4)
C4 C3 N2 C7 7.5(5)
C2 C3 N2 C7 -166.2(3)
C4 C3 N2 Fe1 -178.9(3)
C2 C3 N2 Fe1 7.3(4)
C7 C8 N3 C26 -173.3(3)
C9 C8 N3 C26 0.4(6)
C7 C8 N3 Fe1 11.7(4)
C9 C8 N3 Fe1 -174.6(3)
C27 C26 N3 C8 85.3(5)
C31 C26 N3 C8 -94.8(5)
C27 C26 N3 Fe1 -100.6(4)
C31 C26 N3 Fe1 79.2(5)
C40 C44 N4 C45 16.1(4)
C40 C44 N4 S1 162.4(3)
C39 C45 N4 C44 -17.7(4)
C39 C45 N4 S1 -164.3(3)
C7 N2 Fe1 C41 98(5)
C3 N2 Fe1 C41 -76(5)
C7 N2 Fe1 C38 -94.0(3)
C3 N2 Fe1 C38 92.7(3)
C7 N2 Fe1 N3 11.3(3)
C3 N2 Fe1 N3 -162.1(3)
C7 N2 Fe1 N1 163.1(3)
C3 N2 Fe1 N1 -10.3(3)
C40 C41 Fe1 N2 168(5)
C43 C41 Fe1 N2 -14(5)
C40 C41 Fe1 C38 -0.9(3)
C43 C41 Fe1 C38 177.1(4)
C40 C41 Fe1 N3 -106.5(3)
C43 C41 Fe1 N3 71.5(4)
C40 C41 Fe1 N1 102.4(3)
C43 C41 Fe1 N1 -79.6(4)
C39 C38 Fe1 N2 -178.7(3)
C42 C38 Fe1 N2 0.4(4)
C39 C38 Fe1 C41 0.9(3)
C42 C38 Fe1 C41 -180.0(4)
C39 C38 Fe1 N3 102.0(3)
C42 C38 Fe1 N3 -79.0(4)
C39 C38 Fe1 N1 -99.1(3)
C42 C38 Fe1 N1 80.0(4)
C8 N3 Fe1 N2 -12.3(3)
C26 N3 Fe1 N2 173.4(4)
C8 N3 Fe1 C41 169.5(3)
C26 N3 Fe1 C41 -4.8(4)
C8 N3 Fe1 C38 80.9(3)
C26 N3 Fe1 C38 -93.3(4)
C8 N3 Fe1 N1 -63.3(4)
C26 N3 Fe1 N1 122.4(3)
C2 N1 Fe1 N2 11.6(3)
C14 N1 Fe1 N2 179.4(3)
C2 N1 Fe1 C41 -170.1(3)
C14 N1 Fe1 C41 -2.3(4)
C2 N1 Fe1 C38 -82.3(3)
C14 N1 Fe1 C38 85.5(4)
C2 N1 Fe1 N3 62.5(4)
C14 N1 Fe1 N3 -129.7(3)
C44 N4 S1 O1 169.1(3)
C45 N4 S1 O1 -46.7(3)
C44 N4 S1 O2 39.2(3)
C45 N4 S1 O2 -176.6(3)
C44 N4 S1 C46 -76.2(3)
C45 N4 S1 C46 67.9(3)
C47 C46 S1 O1 -163.7(3)
C51 C46 S1 O1 21.1(4)
C47 C46 S1 O2 -32.8(4)
C51 C46 S1 O2 151.9(3)
C47 C46 S1 N4 81.3(4)
C51 C46 S1 N4 -93.9(4)
C1S C2S O1S C3S -175.5(4)
C4S C3S O1S C2S 179.3(4)
